data_4308410
loop_
_publ_author_name
'Beloso, Inmaculada'
'Castro, Jes\'us'
'Garc\'ia-V\'azquez, Jos\'e A.'
'P\'erez-Lourido, Paulo'
'Romero, Jaime'
'Sousa, Antonio'

_publ_section_title
;
 Electrochemical Synthesis and Structural Characterization of Silver(I)
 Complexes ofN-2-Pyridyl Sulfonamide Ligands with Different Nuclearity:
 Influence of the Steric Hindrance at the Pyridine Ring and the Sulfonamide
 Group on the Structure of the Complexes
;
_journal_coden_ASTM INOCAJ
_journal_issue 2
_journal_name_full 'Inorganic Chemistry'
_journal_page_first 336
_journal_page_last 351
_journal_paper_doi 10.1021/ic0490268
_journal_volume 44
_journal_year 2005
_chemical_formula_sum 'C23 H21 Ag N4 O2 S'
_chemical_formula_weight 525.37
_chemical_name_common
;
Bis((2,2'-bipyridine-kappa$2!N)(N-(4-methyl-2-pyridyl-kappaN)-
(4-methylphenyl)sulfonamido-kappaN)silver(i))
;
_chemical_name_systematic
;
Bis[(2,2'-bipyridine-\k^2^N)[N-(4-methyl-2-pyridyl-\kN)-
(4-methylphenyl)sulfonamido-\kN]silver(I)]
;
_space_group_IT_number 2
_symmetry_cell_setting triclinic
_symmetry_space_group_name_Hall '-P 1'
_symmetry_space_group_name_H-M 'P -1'
_atom_sites_solution_hydrogens geom
_atom_sites_solution_primary direct
_atom_sites_solution_secondary difmap
_audit_creation_method SHELXL-97
_cell_angle_alpha 71.869(2)
_cell_angle_beta 76.127(2)
_cell_angle_gamma 66.900(2)
_cell_formula_units_Z 2
_cell_length_a 9.6451(10)
_cell_length_b 10.4805(10)
_cell_length_c 12.5890(13)
_cell_measurement_temperature 293(2)
_cell_volume 1102.29(19)
_computing_cell_refinement 'Bruker SMART'
_computing_data_collection 'Bruker SMART'
_computing_data_reduction 'Bruker SHELXTL'
_computing_structure_refinement 'SHELXL-97 (Sheldrick, 1997)'
_computing_structure_solution 'SHELXS-97 (Sheldrick, 1997)'
_diffrn_ambient_temperature 293(2)
_diffrn_measured_fraction_theta_full 0.950
_diffrn_measured_fraction_theta_max 0.902
_diffrn_measurement_device_type 'CCD area detector'
_diffrn_measurement_method 'phi and omega scans'
_diffrn_radiation_monochromator graphite
_diffrn_radiation_source 'sealed tube'
_diffrn_radiation_type MoK\a
_diffrn_radiation_wavelength 0.71073
_diffrn_reflns_av_R_equivalents 0.0442
_diffrn_reflns_av_sigmaI/netI 0.0699
_diffrn_reflns_limit_h_max 12
_diffrn_reflns_limit_h_min -12
_diffrn_reflns_limit_k_max 13
_diffrn_reflns_limit_k_min -13
_diffrn_reflns_limit_l_max 16
_diffrn_reflns_limit_l_min -15
_diffrn_reflns_number 6919
_diffrn_reflns_theta_full 26.00
_diffrn_reflns_theta_max 28.04
_diffrn_reflns_theta_min 1.72
_exptl_absorpt_coefficient_mu 1.037
_exptl_absorpt_correction_T_max 0.813
_exptl_absorpt_correction_T_min 0.740
_exptl_absorpt_correction_type multi-scan
_exptl_crystal_colour colourless
_exptl_crystal_density_diffrn 1.583
_exptl_crystal_density_method 'not measured'
_exptl_crystal_description prism
_exptl_crystal_F_000 532
_exptl_crystal_size_max 0.30
_exptl_crystal_size_mid 0.25
_exptl_crystal_size_min 0.20
_refine_diff_density_max 0.416
_refine_diff_density_min -0.867
_refine_diff_density_rms 0.081
_refine_ls_extinction_method none
_refine_ls_goodness_of_fit_ref 0.895
_refine_ls_hydrogen_treatment mixed
_refine_ls_matrix_type full
_refine_ls_number_parameters 282
_refine_ls_number_reflns 4822
_refine_ls_number_restraints 0
_refine_ls_restrained_S_all 0.895
_refine_ls_R_factor_all 0.0556
_refine_ls_R_factor_gt 0.0392
_refine_ls_shift/su_max 0.000
_refine_ls_shift/su_mean 0.000
_refine_ls_structure_factor_coef Fsqd
_refine_ls_weighting_details 'calc w==1/[\s^2^(Fo^2^)+(0.0332P)^2^+0.0000P] where P==(Fo^2^+2Fc^2^)/3'
_refine_ls_weighting_scheme calc
_refine_ls_wR_factor_gt 0.0788
_refine_ls_wR_factor_ref 0.0827
_reflns_number_gt 3626
_reflns_number_total 4822
_reflns_threshold_expression >2sigma(I)
_cod_data_source_file ic0490268si20041020_121403_1.cif
_cod_data_source_block (8)
_cod_depositor_comments
;
The following automatic conversions were performed:
'_symmetry_cell_setting' value 'Triclinic' changed to 'triclinic'
according to '/home/saulius/struct/CIF-dictionaries/cif_core.dic'
dictionary named 'cif_core.dic' version 2.4.1 from 2010-06-29.

Automatic conversion script
Id: cif_fix_enum 1527 2010-12-29 10:47:43Z saulius 
;
_cod_original_sg_symbol_Hall '- P1  '
_cod_original_sg_symbol_H-M 'P -1 '
_cod_database_code 4308410

loop_
_symmetry_equiv_pos_as_xyz
'x, y, z'
'-x, -y, -z'

loop_
_atom_site_label
_atom_site_type_symbol
_atom_site_fract_x
_atom_site_fract_y
_atom_site_fract_z
_atom_site_U_iso_or_equiv
_atom_site_adp_type
_atom_site_occupancy
_atom_site_symmetry_multiplicity
_atom_site_calc_flag
_atom_site_refinement_flags
_atom_site_disorder_assembly
_atom_site_disorder_group
Ag1 Ag 0.41644(3) 0.43438(3) 0.46424(2) 0.04384(10) Uani 1 1 d . . .
S1 S 0.24103(9) 0.73497(9) 0.29148(7) 0.0394(2) Uani 1 1 d . . .
O11 O 0.1322(2) 0.6807(3) 0.3737(2) 0.0501(6) Uani 1 1 d . . .
O12 O 0.2099(3) 0.8867(2) 0.2667(2) 0.0539(6) Uani 1 1 d . . .
N11 N 0.6426(3) 0.6271(3) 0.3443(2) 0.0415(7) Uani 1 1 d . . .
N12 N 0.4025(3) 0.6434(3) 0.3324(2) 0.0374(6) Uani 1 1 d . . .
N21 N 0.5953(3) 0.2098(3) 0.4222(2) 0.0414(7) Uani 1 1 d . . .
N22 N 0.2937(3) 0.3051(3) 0.4071(2) 0.0412(7) Uani 1 1 d . . .
C11 C 0.7743(4) 0.6502(4) 0.2967(3) 0.0483(9) Uani 1 1 d . . .
H11 H 0.8512 0.6162 0.3417 0.058 Uiso 1 1 calc R . .
C12 C 0.8026(4) 0.7201(4) 0.1870(4) 0.0571(10) Uani 1 1 d . . .
H12 H 0.8964 0.7314 0.1581 0.069 Uiso 1 1 calc R . .
C13 C 0.6874(4) 0.7742(4) 0.1193(3) 0.0544(10) Uani 1 1 d . . .
C14 C 0.5515(4) 0.7554(4) 0.1665(3) 0.0479(9) Uani 1 1 d . . .
H14 H 0.4720 0.7938 0.1235 0.057 Uiso 1 1 calc R . .
C15 C 0.5301(3) 0.6787(3) 0.2790(3) 0.0382(8) Uani 1 1 d . . .
C16 C 0.7124(6) 0.8504(6) -0.0037(4) 0.0951(17) Uani 1 1 d . . .
H16A H 0.6421 0.8460 -0.0439 0.143 Uiso 1 1 calc R . .
H16B H 0.8146 0.8050 -0.0356 0.143 Uiso 1 1 calc R . .
H16C H 0.6963 0.9486 -0.0094 0.143 Uiso 1 1 calc R . .
C17 C 0.2381(3) 0.7009(3) 0.1623(3) 0.0371(7) Uani 1 1 d . . .
C18 C 0.2980(4) 0.5642(4) 0.1468(3) 0.0581(10) Uani 1 1 d . . .
H18 H 0.3426 0.4878 0.2040 0.070 Uiso 1 1 calc R . .
C19 C 0.2921(5) 0.5408(4) 0.0472(3) 0.0698(12) Uani 1 1 d . . .
H19 H 0.3341 0.4479 0.0380 0.084 Uiso 1 1 calc R . .
C111 C 0.1678(4) 0.7855(4) -0.0232(3) 0.0576(10) Uani 1 1 d . . .
H111 H 0.1234 0.8617 -0.0806 0.069 Uiso 1 1 calc R . .
C112 C 0.1730(4) 0.8122(4) 0.0761(3) 0.0491(9) Uani 1 1 d . . .
H112 H 0.1326 0.9054 0.0849 0.059 Uiso 1 1 calc R . .
C110 C 0.2262(5) 0.6498(4) -0.0397(3) 0.0580(10) Uani 1 1 d . . .
C113 C 0.2184(6) 0.6238(6) -0.1490(4) 0.0953(17) Uani 1 1 d . . .
H11A H 0.1625 0.7121 -0.1964 0.143 Uiso 1 1 calc R . .
H11B H 0.1681 0.5557 -0.1336 0.143 Uiso 1 1 calc R . .
H11C H 0.3195 0.5870 -0.1866 0.143 Uiso 1 1 calc R . .
C21 C 0.7423(4) 0.1615(4) 0.4358(3) 0.0499(9) Uani 1 1 d . . .
H21 H 0.7750 0.2125 0.4671 0.060 Uiso 1 1 calc R . .
C22 C 0.8467(4) 0.0406(4) 0.4058(3) 0.0512(9) Uani 1 1 d . . .
H22 H 0.9481 0.0112 0.4155 0.061 Uiso 1 1 calc R . .
C23 C 0.7984(4) -0.0357(4) 0.3612(4) 0.0597(10) Uani 1 1 d . . .
H23 H 0.8668 -0.1181 0.3399 0.072 Uiso 1 1 calc R . .
C24 C 0.6478(4) 0.0108(4) 0.3482(3) 0.0543(10) Uani 1 1 d . . .
H24 H 0.6131 -0.0409 0.3191 0.065 Uiso 1 1 calc R . .
C25 C 0.5471(3) 0.1357(3) 0.3789(3) 0.0373(7) Uani 1 1 d . . .
C26 C 0.3828(3) 0.1906(3) 0.3663(3) 0.0342(7) Uani 1 1 d . . .
C27 C 0.3219(4) 0.1273(4) 0.3167(3) 0.0486(9) Uani 1 1 d . . .
H27 H 0.3845 0.0477 0.2891 0.058 Uiso 1 1 calc R . .
C28 C 0.1685(4) 0.1819(4) 0.3080(3) 0.0517(9) Uani 1 1 d . . .
H28 H 0.1271 0.1411 0.2735 0.062 Uiso 1 1 calc R . .
C29 C 0.0788(4) 0.2971(4) 0.3512(3) 0.0517(9) Uani 1 1 d . . .
H29 H -0.0254 0.3354 0.3478 0.062 Uiso 1 1 calc R . .
C210 C 0.1456(4) 0.3550(4) 0.3998(3) 0.0500(9) Uani 1 1 d . . .
H210 H 0.0841 0.4334 0.4291 0.060 Uiso 1 1 calc R . .

loop_
_atom_site_aniso_label
_atom_site_aniso_U_11
_atom_site_aniso_U_22
_atom_site_aniso_U_33
_atom_site_aniso_U_23
_atom_site_aniso_U_13
_atom_site_aniso_U_12
Ag1 0.05020(18) 0.04004(16) 0.05035(18) -0.01095(12) -0.01632(12) -0.01944(13)
S1 0.0360(5) 0.0353(5) 0.0473(5) -0.0164(4) -0.0064(4) -0.0073(4)
O11 0.0360(13) 0.0583(16) 0.0514(15) -0.0200(12) 0.0049(11) -0.0127(12)
O12 0.0594(16) 0.0318(13) 0.0702(18) -0.0200(12) -0.0168(13) -0.0050(12)
N11 0.0366(16) 0.0432(17) 0.0473(18) -0.0179(13) -0.0060(13) -0.0111(13)
N12 0.0340(15) 0.0354(15) 0.0440(16) -0.0092(12) -0.0082(12) -0.0117(12)
N21 0.0403(16) 0.0429(17) 0.0470(18) -0.0179(13) -0.0076(13) -0.0143(13)
N22 0.0351(15) 0.0390(16) 0.0559(19) -0.0230(14) -0.0071(13) -0.0099(13)
C11 0.040(2) 0.050(2) 0.060(3) -0.0230(19) -0.0097(17) -0.0107(17)
C12 0.043(2) 0.065(3) 0.069(3) -0.023(2) 0.0026(19) -0.026(2)
C13 0.059(2) 0.055(2) 0.051(2) -0.0065(19) -0.0044(19) -0.028(2)
C14 0.047(2) 0.049(2) 0.051(2) -0.0042(17) -0.0120(17) -0.0219(18)
C15 0.0396(19) 0.0338(18) 0.046(2) -0.0137(15) -0.0101(15) -0.0119(15)
C16 0.096(4) 0.114(4) 0.071(3) 0.016(3) -0.003(3) -0.065(3)
C17 0.0306(17) 0.0355(19) 0.045(2) -0.0087(15) -0.0077(14) -0.0102(14)
C18 0.084(3) 0.037(2) 0.046(2) -0.0073(17) -0.022(2) -0.008(2)
C19 0.110(4) 0.046(2) 0.053(3) -0.020(2) -0.022(2) -0.014(2)
C111 0.064(3) 0.052(2) 0.052(2) 0.0003(19) -0.0236(19) -0.016(2)
C112 0.055(2) 0.0337(19) 0.056(2) -0.0051(17) -0.0163(18) -0.0128(17)
C110 0.075(3) 0.055(3) 0.049(2) -0.0106(19) -0.014(2) -0.025(2)
C113 0.147(5) 0.089(4) 0.057(3) -0.021(3) -0.034(3) -0.035(3)
C21 0.040(2) 0.061(2) 0.053(2) -0.0195(19) -0.0077(16) -0.0179(18)
C22 0.037(2) 0.061(3) 0.049(2) -0.0100(18) -0.0084(16) -0.0110(18)
C23 0.042(2) 0.049(2) 0.080(3) -0.023(2) -0.0069(19) -0.0030(18)
C24 0.041(2) 0.046(2) 0.082(3) -0.028(2) -0.0104(19) -0.0096(17)
C25 0.0367(18) 0.0367(18) 0.0389(19) -0.0101(15) -0.0034(14) -0.0134(15)
C26 0.0359(17) 0.0315(17) 0.0378(19) -0.0127(14) -0.0037(14) -0.0117(14)
C27 0.047(2) 0.043(2) 0.065(3) -0.0305(19) -0.0079(17) -0.0125(17)
C28 0.045(2) 0.053(2) 0.070(3) -0.026(2) -0.0150(18) -0.0182(18)
C29 0.042(2) 0.050(2) 0.072(3) -0.022(2) -0.0127(18) -0.0169(18)
C210 0.037(2) 0.051(2) 0.069(3) -0.031(2) -0.0075(17) -0.0091(17)

loop_
_atom_type_symbol
_atom_type_description
_atom_type_scat_dispersion_real
_atom_type_scat_dispersion_imag
_atom_type_scat_source
C C 0.0033 0.0016 'International Tables Vol C Tables 4.2.6.8 and 6.1.1.4'
H H 0.0000 0.0000 'International Tables Vol C Tables 4.2.6.8 and 6.1.1.4'
Ag Ag -0.8971 1.1015 'International Tables Vol C Tables 4.2.6.8 and 6.1.1.4'
N N 0.0061 0.0033 'International Tables Vol C Tables 4.2.6.8 and 6.1.1.4'
O O 0.0106 0.0060 'International Tables Vol C Tables 4.2.6.8 and 6.1.1.4'
S S 0.1246 0.1234 'International Tables Vol C Tables 4.2.6.8 and 6.1.1.4'

loop_
_geom_angle_atom_site_label_1
_geom_angle_atom_site_label_2
_geom_angle_atom_site_label_3
_geom_angle
_geom_angle_site_symmetry_1
_geom_angle_site_symmetry_3
_geom_angle_publ_flag
N12 Ag1 N11 134.85(10) . 2_666 ?
N12 Ag1 N21 119.32(9) . . ?
N11 Ag1 N21 102.87(9) 2_666 . ?
N12 Ag1 N22 109.40(9) . . ?
N11 Ag1 N22 100.73(9) 2_666 . ?
N21 Ag1 N22 67.33(8) . . ?
N12 Ag1 Ag1 73.85(6) . 2_666 ?
N11 Ag1 Ag1 78.64(6) 2_666 2_666 ?
N21 Ag1 Ag1 108.10(6) . 2_666 ?
N22 Ag1 Ag1 175.22(6) . 2_666 ?
N12 Ag1 O11 50.96(7) . . ?
N11 Ag1 O11 106.43(8) 2_666 . ?
N21 Ag1 O11 138.26(7) . . ?
N22 Ag1 O11 78.42(8) . . ?
Ag1 Ag1 O11 106.32(5) 2_666 . ?
O11 S1 O12 116.58(15) . . ?
O11 S1 N12 106.54(14) . . ?
O12 S1 N12 112.52(14) . . ?
O11 S1 C17 106.32(15) . . ?
O12 S1 C17 105.34(15) . . ?
N12 S1 C17 109.24(14) . . ?
S1 O11 Ag1 84.64(10) . . ?
C11 N11 C15 117.6(3) . . ?
C11 N11 Ag1 120.9(2) . 2_666 ?
C15 N11 Ag1 119.1(2) . 2_666 ?
C15 N12 S1 121.3(2) . . ?
C15 N12 Ag1 122.3(2) . . ?
S1 N12 Ag1 115.74(13) . . ?
C25 N21 C21 118.7(3) . . ?
C25 N21 Ag1 119.0(2) . . ?
C21 N21 Ag1 122.2(2) . . ?
C210 N22 C26 118.5(3) . . ?
C210 N22 Ag1 122.6(2) . . ?
C26 N22 Ag1 118.25(19) . . ?
N11 C11 C12 124.4(3) . . ?
C11 C12 C13 118.4(3) . . ?
C14 C13 C12 118.2(4) . . ?
C14 C13 C16 120.8(3) . . ?
C12 C13 C16 121.0(4) . . ?
C13 C14 C15 121.0(3) . . ?
N11 C15 N12 113.7(3) . . ?
N11 C15 C14 120.3(3) . . ?
N12 C15 C14 125.9(3) . . ?
C18 C17 C112 118.9(3) . . ?
C18 C17 S1 121.2(3) . . ?
C112 C17 S1 119.9(3) . . ?
C19 C18 C17 120.0(3) . . ?
C18 C19 C110 122.4(4) . . ?
C110 C111 C112 121.9(3) . . ?
C17 C112 C111 119.9(3) . . ?
C111 C110 C19 116.9(4) . . ?
C111 C110 C113 120.8(4) . . ?
C19 C110 C113 122.3(4) . . ?
N21 C21 C22 123.2(3) . . ?
C23 C22 C21 118.5(3) . . ?
C22 C23 C24 119.2(3) . . ?
C23 C24 C25 119.7(3) . . ?
N21 C25 C24 120.7(3) . . ?
N21 C25 C26 117.6(3) . . ?
C24 C25 C26 121.7(3) . . ?
N22 C26 C27 120.7(3) . . ?
N22 C26 C25 116.8(3) . . ?
C27 C26 C25 122.6(3) . . ?
C28 C27 C26 120.1(3) . . ?
C29 C28 C27 118.7(3) . . ?
C28 C29 C210 118.5(3) . . ?
N22 C210 C29 123.5(3) . . ?

loop_
_geom_bond_atom_site_label_1
_geom_bond_atom_site_label_2
_geom_bond_distance
_geom_bond_site_symmetry_2
_geom_bond_publ_flag
Ag1 N12 2.277(3) . ?
Ag1 N11 2.284(3) 2_666 ?
Ag1 N21 2.439(3) . ?
Ag1 N22 2.455(2) . ?
Ag1 Ag1 2.9166(5) 2_666 ?
Ag1 O11 3.097(2) . ?
S1 O11 1.441(2) . ?
S1 O12 1.441(2) . ?
S1 N12 1.586(3) . ?
S1 C17 1.779(3) . ?
N11 C11 1.348(4) . ?
N11 C15 1.355(4) . ?
N11 Ag1 2.284(3) 2_666 ?
N12 C15 1.382(4) . ?
N21 C25 1.335(4) . ?
N21 C21 1.340(4) . ?
N22 C210 1.330(4) . ?
N22 C26 1.343(4) . ?
C11 C12 1.366(5) . ?
C12 C13 1.393(5) . ?
C13 C14 1.366(5) . ?
C13 C16 1.515(5) . ?
C14 C15 1.406(4) . ?
C17 C18 1.376(5) . ?
C17 C112 1.377(4) . ?
C18 C19 1.368(5) . ?
C19 C110 1.375(5) . ?
C111 C110 1.372(5) . ?
C111 C112 1.380(5) . ?
C110 C113 1.508(5) . ?
C21 C22 1.369(5) . ?
C22 C23 1.367(5) . ?
C23 C24 1.372(5) . ?
C24 C25 1.395(5) . ?
C25 C26 1.489(4) . ?
C26 C27 1.385(4) . ?
C27 C28 1.378(4) . ?
C28 C29 1.366(5) . ?
C29 C210 1.373(5) . ?
